data_2013313
loop_
_publ_author_name
'Ara, Irene'
'El Bahij, Fatima'
'Lachkar, Mohamed'
'Ben Larbi, Najib'

_publ_section_title
;
 Bis(<i>O</i>-ethyl
 dithiocarbonato-\k^2^<i>S</i>,<i>S</i>')palladium(II)
;
_journal_issue 5
_journal_name_full 'Acta Crystallographica Section C'
_journal_page_first m199
_journal_page_last m200
_journal_paper_doi 10.1107/S0108270103007406
_journal_volume 59
_journal_year 2003
_chemical_formula_iupac '[Pd (C3 H5 O1 S2)2]'
_chemical_formula_moiety 'C6 H10 O2 Pd S4'
_chemical_formula_sum 'C6 H10 O2 Pd S4'
_chemical_formula_weight 348.78
_chemical_melting_point 424
_chemical_name_common palladium-ethylxanthate
_chemical_name_systematic
;
bis(O-ethyl dithiocarbonato)palladium(II)
;
_space_group_IT_number 61
_symmetry_cell_setting orthorhombic
_symmetry_space_group_name_Hall '-P 2ac 2ab'
_symmetry_space_group_name_H-M 'P b c a'
_atom_sites_solution_hydrogens geom
_atom_sites_solution_primary direct
_atom_sites_solution_secondary difmap
_audit_creation_method SHELXL-97
_cell_angle_alpha 90.00
_cell_angle_beta 90.00
_cell_angle_gamma 90.00
_cell_formula_units_Z 4
_cell_length_a 7.4958(6)
_cell_length_b 7.1942(6)
_cell_length_c 20.7522(18)
_cell_measurement_reflns_used 2030
_cell_measurement_temperature 100(2)
_cell_measurement_theta_max 27.62
_cell_measurement_theta_min 3.92
_cell_volume 1119.09(16)
_computing_cell_refinement 'SAINT-Plus (Bruker, 1999)'
_computing_data_collection 'SMART (Bruker, 2000)'
_computing_data_reduction SAINT-Plus
_computing_molecular_graphics 'XP in SHELXTL (Bruker, 2000)'
_computing_publication_material 'XP in SHELXTL'
_computing_structure_refinement 'SHELXL97 (Sheldrick, 1997)'
_computing_structure_solution 'SHELXS97 (Sheldrick, 1997)'
_diffrn_ambient_temperature 100(2)
_diffrn_detector_area_resol_mean 8.26
_diffrn_measured_fraction_theta_full 0.999
_diffrn_measured_fraction_theta_max 0.955
_diffrn_measurement_device_type 'Bruker SMART APEX CCD'
_diffrn_measurement_method '\w rotation'
_diffrn_radiation_monochromator graphite
_diffrn_radiation_source 'fine-focus sealed tube'
_diffrn_radiation_type MoK\a
_diffrn_radiation_wavelength 0.71073
_diffrn_reflns_av_R_equivalents 0.0478
_diffrn_reflns_av_sigmaI/netI 0.0392
_diffrn_reflns_limit_h_max 9
_diffrn_reflns_limit_h_min -9
_diffrn_reflns_limit_k_max 7
_diffrn_reflns_limit_k_min -9
_diffrn_reflns_limit_l_max 24
_diffrn_reflns_limit_l_min -27
_diffrn_reflns_number 6401
_diffrn_reflns_theta_full 25.24
_diffrn_reflns_theta_max 28.32
_diffrn_reflns_theta_min 1.96
_diffrn_standards_decay_% 0
_diffrn_standards_number 0
_exptl_absorpt_coefficient_mu 2.369
_exptl_absorpt_correction_T_max 0.7641
_exptl_absorpt_correction_T_min 0.4826
_exptl_absorpt_correction_type multi-scan
_exptl_absorpt_process_details '(SADABS; Bruker, 1999)'
_exptl_crystal_colour orange
_exptl_crystal_density_diffrn 2.070
_exptl_crystal_density_method 'not measured'
_exptl_crystal_description plate
_exptl_crystal_F_000 688
_exptl_crystal_size_max 0.36
_exptl_crystal_size_mid 0.20
_exptl_crystal_size_min 0.12
_refine_diff_density_max 0.479
_refine_diff_density_min -0.415
_refine_ls_extinction_method none
_refine_ls_goodness_of_fit_ref 0.923
_refine_ls_hydrogen_treatment constr
_refine_ls_matrix_type full
_refine_ls_number_parameters 61
_refine_ls_number_reflns 1324
_refine_ls_number_restraints 0
_refine_ls_restrained_S_all 0.923
_refine_ls_R_factor_all 0.0384
_refine_ls_R_factor_gt 0.0257
_refine_ls_shift/su_max 0.000
_refine_ls_shift/su_mean 0.000
_refine_ls_structure_factor_coef Fsqd
_refine_ls_weighting_details 'calc w = 1/[\s^2^(Fo^2^)+(0.0251P)^2^] where P = (Fo^2^+2Fc^2^)/3'
_refine_ls_weighting_scheme calc
_refine_ls_wR_factor_gt 0.0545
_refine_ls_wR_factor_ref 0.0569
_reflns_number_gt 992
_reflns_number_total 1324
_reflns_threshold_expression 'I > 2\s(I)'
_cod_data_source_file ln1165.cif
_cod_data_source_block I
_cod_database_code 2013313
_cod_database_fobs_code 2013313

loop_
_symmetry_equiv_pos_as_xyz
'x, y, z'
'-x+1/2, -y, z+1/2'
'-x, y+1/2, -z+1/2'
'x+1/2, -y+1/2, -z'
'-x, -y, -z'
'x-1/2, y, -z-1/2'
'x, -y-1/2, z-1/2'
'-x-1/2, y-1/2, z'

loop_
_atom_site_label
_atom_site_fract_x
_atom_site_fract_y
_atom_site_fract_z
_atom_site_U_iso_or_equiv
_atom_site_adp_type
_atom_site_calc_flag
_atom_site_refinement_flags
_atom_site_occupancy
_atom_site_disorder_assembly
_atom_site_disorder_group
_atom_site_type_symbol
Pd 0.5000 0.0000 0.5000 0.01919(10) Uani d S 1 . . Pd
S1 0.38861(9) 0.28725(11) 0.53224(4) 0.02173(18) Uani d . 1 . . S
S2 0.61448(9) 0.04312(10) 0.60364(4) 0.02177(18) Uani d . 1 . . S
O 0.5053(2) 0.3577(3) 0.65159(10) 0.0213(4) Uani d . 1 . . O
C1 0.5020(3) 0.2483(4) 0.60151(14) 0.0194(6) Uani d . 1 . . C
C2 0.4117(4) 0.5357(4) 0.64662(15) 0.0223(7) Uani d . 1 . . C
H2A 0.2829 0.5150 0.6391 0.027 Uiso calc R 1 . . H
H2B 0.4602 0.6096 0.6104 0.027 Uiso calc R 1 . . H
C3 0.4402(4) 0.6353(5) 0.70905(15) 0.0301(8) Uani d . 1 . . C
H3A 0.3791 0.7557 0.7078 0.045 Uiso calc R 1 . . H
H3B 0.5681 0.6550 0.7158 0.045 Uiso calc R 1 . . H
H3C 0.3918 0.5604 0.7444 0.045 Uiso calc R 1 . . H

loop_
_atom_site_aniso_label
_atom_site_aniso_U_11
_atom_site_aniso_U_22
_atom_site_aniso_U_33
_atom_site_aniso_U_12
_atom_site_aniso_U_13
_atom_site_aniso_U_23
Pd 0.01655(15) 0.02276(18) 0.01827(18) 0.00076(14) -0.00097(14) 0.00178(14)
S1 0.0203(3) 0.0240(4) 0.0209(4) 0.0023(3) -0.0026(3) 0.0024(3)
S2 0.0199(3) 0.0250(4) 0.0204(4) 0.0034(3) -0.0024(3) 0.0019(3)
O 0.0195(9) 0.0230(11) 0.0212(12) 0.0030(9) -0.0011(9) 0.0006(9)
C1 0.0124(12) 0.0258(15) 0.0198(16) -0.0041(12) 0.0018(12) 0.0039(13)
C2 0.0181(14) 0.0236(16) 0.0252(17) 0.0041(13) -0.0012(13) 0.0012(13)
C3 0.0316(16) 0.032(2) 0.0268(19) 0.0044(14) -0.0007(14) -0.0010(16)

loop_
_atom_type_symbol
_atom_type_description
_atom_type_scat_dispersion_real
_atom_type_scat_dispersion_imag
_atom_type_scat_source
C C 0.0033 0.0016 'International Tables Vol C Tables 4.2.6.8 and 6.1.1.4'
H H 0.0000 0.0000 'International Tables Vol C Tables 4.2.6.8 and 6.1.1.4'
O O 0.0106 0.0060 'International Tables Vol C Tables 4.2.6.8 and 6.1.1.4'
S S 0.1246 0.1234 'International Tables Vol C Tables 4.2.6.8 and 6.1.1.4'
Pd Pd -0.9988 1.0072 'International Tables Vol C Tables 4.2.6.8 and 6.1.1.4'

loop_
_geom_angle_atom_site_label_1
_geom_angle_atom_site_label_2
_geom_angle_atom_site_label_3
_geom_angle_site_symmetry_1
_geom_angle_site_symmetry_3
_geom_angle
_geom_angle_publ_flag
S1 Pd S1 5_656 . 180.00(4) y
S1 Pd S2 5_656 . 104.53(3) y
S1 Pd S2 . . 75.47(3) y
S1 Pd S2 5_656 5_656 75.47(3) ?
S1 Pd S2 . 5_656 104.53(3) ?
S2 Pd S2 . 5_656 180.0 ?
C1 S1 Pd . . 85.24(11) y
C1 S2 Pd . . 84.78(10) y
C1 O C2 . . 117.6(2) y
O C1 S1 . . 125.9(2) ?
O C1 S2 . . 119.6(2) ?
S1 C1 S2 . . 114.50(17) ?
O C2 C3 . . 106.8(2) ?
O C2 H2A . . 110.4 ?
C3 C2 H2A . . 110.4 ?
O C2 H2B . . 110.4 ?
C3 C2 H2B . . 110.4 ?
H2A C2 H2B . . 108.6 ?
C2 C3 H3A . . 109.5 ?
C2 C3 H3B . . 109.5 ?
H3A C3 H3B . . 109.5 ?
C2 C3 H3C . . 109.5 ?
H3A C3 H3C . . 109.5 ?
H3B C3 H3C . . 109.5 ?

loop_
_geom_bond_atom_site_label_1
_geom_bond_atom_site_label_2
_geom_bond_site_symmetry_2
_geom_bond_distance
_geom_bond_publ_flag
Pd S1 5_656 2.3271(8) ?
Pd S1 . 2.3271(8) y
Pd S2 . 2.3363(8) y
Pd S2 5_656 2.3363(8) ?
S1 C1 . 1.693(3) y
S2 C1 . 1.700(3) y
O C1 . 1.304(3) y
O C2 . 1.463(3) y
C2 C3 . 1.496(4) y
C2 H2A . 0.9900 ?
C2 H2B . 0.9900 ?
C3 H3A . 0.9800 ?
C3 H3B . 0.9800 ?
C3 H3C . 0.9800 ?

loop_
_geom_torsion_atom_site_label_1
_geom_torsion_atom_site_label_2
_geom_torsion_atom_site_label_3
_geom_torsion_atom_site_label_4
_geom_torsion_site_symmetry_1
_geom_torsion
S2 Pd S1 C1 . 0.10(9)
S2 Pd S1 C1 5_656 -179.90(9)
S1 Pd S2 C1 5_656 179.91(9)
S1 Pd S2 C1 . -0.09(9)
C2 O C1 S1 . -3.8(3)
C2 O C1 S2 . 177.88(18)
Pd S1 C1 O . -178.5(2)
Pd S1 C1 S2 . -0.14(13)
Pd S2 C1 O . 178.6(2)
Pd S2 C1 S1 . 0.14(13)
C1 O C2 C3 . -178.5(2)
